data_7105311
loop_
_publ_author_name
'Arman, Hadi D'
'Gieseking, Rebecca L'
'Hanks, Timothy W'
'Pennington, William T'

_publ_section_title
;
 Complementary halogen and hydrogen bonding: sulfur...iodine
 interactions and thioamide ribbons.
;
_journal_issue 11
_journal_name_full 'Chemical communications (Cambridge, England)'
_journal_page_first 1854
_journal_page_last 1856
_journal_paper_doi 10.1039/b925710a
_journal_volume 46
_journal_year 2010
_chemical_formula_sum 'C13 H6 F4 I2 N2 S'
_chemical_formula_weight 552.06
_chemical_name_common
;2-mercaptobenzimidazole-1,2-diiodo-3,4,5,6-tetrafluorobenzene
(1/1)
;
_chemical_name_systematic
;
?
;
_space_group_IT_number 2
_symmetry_cell_setting triclinic
_symmetry_space_group_name_Hall '-P 1'
_symmetry_space_group_name_H-M 'P -1'
_atom_sites_solution_hydrogens geom
_atom_sites_solution_primary direct
_atom_sites_solution_secondary difmap
_audit_creation_method SHELXL-97
_cell_angle_alpha 88.742(17)
_cell_angle_beta 85.274(16)
_cell_angle_gamma 66.509(10)
_cell_formula_units_Z 2
_cell_length_a 8.2368(14)
_cell_length_b 8.5594(15)
_cell_length_c 12.643(3)
_cell_measurement_reflns_used 4469
_cell_measurement_temperature 293(2)
_cell_measurement_theta_max 26.3714
_cell_measurement_theta_min 3.0402
_cell_volume 814.6(3)
_computing_cell_refinement 'CrystalClear (Rigaku Corp., 2001)'
_computing_data_collection 'CrystalClear, V. 1.3 sp1 (Rigaku Corp., 2001)'
_computing_data_reduction 'CrystalClear (Rigaku Corp., 2001)'
_computing_molecular_graphics 'SHELXTL,VERSION 6.10'
_computing_publication_material 'SHELXTL,VERSION 6.10'
_computing_structure_refinement 'SHELXTL,VERSION 6.10'
_computing_structure_solution 'SHELXTL,VERSION 6.10 Sheldrick (2000)'
_diffrn_ambient_temperature 293(2)
_diffrn_detector_area_resol_mean 14.6199
_diffrn_measured_fraction_theta_full 0.986
_diffrn_measured_fraction_theta_max 0.986
_diffrn_measurement_details
;
scan:
Number of images: 360
Slice: -90.0000 - 90.0000
Image width: 0.5000
Exp time: 25.0000
Rotation axis: Omega
Omega: 0.0000
Chi: 45.0000
Phi: 0.0000
XTD: 27.8225
2theta: -0.0826
scan:
Number of images: 120
Slice: -30.0000 - 30.0000
Image width: 0.5000
Exp time: 25.0000
Rotation axis: Omega
Omega: 0.0000
Chi: 45.0000
Phi: 90.0000
XTD: 27.8225
2theta: -0.0826

;
_diffrn_measurement_device
;
Mercury CCD (2x2 bin mode)
;
_diffrn_measurement_device_details
;
AFC8: Eulerian 3-circle
;
_diffrn_measurement_method dtprofit.ref
_diffrn_radiation_detector CCD
_diffrn_radiation_monochromator 'Graphite Monochromator'
_diffrn_radiation_source 'Sealed Tube'
_diffrn_radiation_type 'Mo K\a'
_diffrn_radiation_wavelength 0.7107
_diffrn_reflns_av_R_equivalents 0.0648
_diffrn_reflns_av_sigmaI/netI 0.0843
_diffrn_reflns_limit_h_max 10
_diffrn_reflns_limit_h_min -10
_diffrn_reflns_limit_k_max 10
_diffrn_reflns_limit_k_min -10
_diffrn_reflns_limit_l_max 15
_diffrn_reflns_limit_l_min -14
_diffrn_reflns_number 7873
_diffrn_reflns_reduction_process 'Lp corrections applied'
_diffrn_reflns_theta_full 26.37
_diffrn_reflns_theta_max 26.37
_diffrn_reflns_theta_min 3.04
_diffrn_source_current 40.0000
_diffrn_source_power 2.0000
_diffrn_source_voltage 50.0000
_diffrn_standards_decay_% NA
_diffrn_standards_interval_count NA
_diffrn_standards_interval_time NA
_diffrn_standards_number NA
_exptl_absorpt_coefficient_mu 4.024
_exptl_absorpt_correction_T_max 1.0000
_exptl_absorpt_correction_T_min 0.7540
_exptl_absorpt_correction_type multi-scan
_exptl_crystal_colour colorless
_exptl_crystal_density_diffrn 2.251
_exptl_crystal_density_method 'not measured'
_exptl_crystal_description parallelepiped
_exptl_crystal_F_000 512
_exptl_crystal_size_max 0.25
_exptl_crystal_size_mid 0.25
_exptl_crystal_size_min 0.2
_refine_diff_density_max 0.655
_refine_diff_density_min -0.594
_refine_diff_density_rms 0.128
_refine_ls_extinction_method none
_refine_ls_goodness_of_fit_ref 0.969
_refine_ls_hydrogen_treatment calc
_refine_ls_matrix_type full
_refine_ls_number_parameters 199
_refine_ls_number_reflns 3288
_refine_ls_number_restraints 0
_refine_ls_restrained_S_all 0.969
_refine_ls_R_factor_all 0.1053
_refine_ls_R_factor_gt 0.0516
_refine_ls_shift/su_max 0.000
_refine_ls_shift/su_mean 0.000
_refine_ls_structure_factor_coef Fsqd
_refine_ls_weighting_details 'calc w=1/[\s^2^(Fo^2^)+(0.0011P)^2^+3.5103P] where P=(Fo^2^+2Fc^2^)/3'
_refine_ls_weighting_scheme calc
_refine_ls_wR_factor_gt 0.0772
_refine_ls_wR_factor_ref 0.0884
_reflns_number_gt 1938
_reflns_number_total 3288
_reflns_threshold_expression >2sigma(I)
_cod_data_source_file b925710a.txt
_cod_data_source_block cd2102a
_cod_depositor_comments
;
The following automatic conversions were performed:
'_symmetry_cell_setting' value 'Triclinic' changed to 'triclinic'
according to '/home/saulius/struct/CIF-dictionaries/cif_core.dic'
dictionary named 'cif_core.dic' version 2.4.1 from
2010-06-29.

'_exptl_absorpt_correction_type' value 'Multi-scan' changed
to 'multi-scan' according to
'/home/saulius/struct/CIF-dictionaries/cif_core.dic' dictionary named
'cif_core.dic' version 2.4.1 from 2010-06-29.

Automatic conversion script
Id: cif_fix_enum 1527 2010-12-29 10:47:43Z saulius 
;
_cod_original_sg_symbol_H-M P-1
_cod_database_code 7105311

loop_
_symmetry_equiv_pos_as_xyz
'x, y, z'
'-x, -y, -z'

loop_
_atom_site_label
_atom_site_type_symbol
_atom_site_fract_x
_atom_site_fract_y
_atom_site_fract_z
_atom_site_U_iso_or_equiv
_atom_site_adp_type
_atom_site_occupancy
_atom_site_symmetry_multiplicity
_atom_site_calc_flag
_atom_site_refinement_flags
_atom_site_disorder_assembly
_atom_site_disorder_group
I1 I 0.59919(8) 0.17108(8) 0.28223(5) 0.05687(19) Uani 1 1 d . . .
I2 I 0.27841(9) 0.43705(9) 0.49662(7) 0.0771(3) Uani 1 1 d . . .
S1 S 0.5995(3) 0.2120(3) 0.02136(18) 0.0489(5) Uani 1 1 d . . .
F1 F 0.4465(9) 0.2967(8) 0.7084(5) 0.099(2) Uani 1 1 d . . .
F2 F 0.7365(10) 0.0387(9) 0.7585(4) 0.097(2) Uani 1 1 d . . .
F3 F 0.9643(7) -0.1723(7) 0.6022(4) 0.0741(16) Uani 1 1 d . . .
F4 F 0.8975(6) -0.1115(6) 0.3992(4) 0.0642(15) Uani 1 1 d . . .
N1 N 0.3155(9) 0.4490(8) -0.0683(5) 0.0405(16) Uani 1 1 d . . .
H1 H 0.3567 0.5297 -0.0575 0.049 Uiso 1 1 d R . .
N2 N 0.3065(8) 0.1991(7) -0.0573(5) 0.0405(16) Uani 1 1 d . . .
H2 H 0.3165 0.0934 -0.0396 0.049 Uiso 1 1 d R . .
C1 C 0.6306(10) 0.1301(9) 0.4456(6) 0.0413(19) Uani 1 1 d . . .
C2 C 0.5121(10) 0.2325(10) 0.5254(7) 0.050(2) Uani 1 1 d . . .
C3 C 0.5560(14) 0.1979(13) 0.6290(7) 0.059(3) Uani 1 1 d . . .
C4 C 0.7079(14) 0.0635(13) 0.6557(9) 0.066(3) Uani 1 1 d . . .
C5 C 0.8169(12) -0.0390(11) 0.5780(7) 0.050(2) Uani 1 1 d . . .
C6 C 0.7807(11) -0.0056(10) 0.4747(7) 0.046(2) Uani 1 1 d . . .
C7 C 0.4027(11) 0.2873(9) -0.0355(6) 0.0376(18) Uani 1 1 d . . .
C8 C 0.1632(10) 0.4612(9) -0.1112(6) 0.0378(18) Uani 1 1 d . . .
C9 C 0.1543(10) 0.3050(10) -0.1056(6) 0.0409(19) Uani 1 1 d . . .
C10 C 0.0179(12) 0.2761(11) -0.1419(7) 0.054(2) Uani 1 1 d . . .
H10A H 0.0150 0.1687 -0.1369 0.065 Uiso 1 1 calc R . .
C11 C -0.1146(12) 0.4075(14) -0.1858(8) 0.064(3) Uani 1 1 d . . .
H11A H -0.2095 0.3910 -0.2111 0.077 Uiso 1 1 calc R . .
C12 C -0.1061(12) 0.5662(13) -0.1922(7) 0.065(3) Uani 1 1 d . . .
H12A H -0.1975 0.6549 -0.2221 0.078 Uiso 1 1 calc R . .
C13 C 0.0290(11) 0.5982(11) -0.1571(7) 0.052(2) Uani 1 1 d . . .
H13A H 0.0326 0.7053 -0.1630 0.063 Uiso 1 1 calc R . .

loop_
_atom_site_aniso_label
_atom_site_aniso_U_11
_atom_site_aniso_U_22
_atom_site_aniso_U_33
_atom_site_aniso_U_23
_atom_site_aniso_U_13
_atom_site_aniso_U_12
I1 0.0553(4) 0.0644(4) 0.0524(4) 0.0055(3) -0.0116(3) -0.0243(3)
I2 0.0513(4) 0.0546(4) 0.1166(7) -0.0074(4) 0.0035(4) -0.0132(3)
S1 0.0576(13) 0.0360(10) 0.0566(14) 0.0091(9) -0.0236(11) -0.0193(10)
F1 0.118(5) 0.096(5) 0.071(4) -0.030(3) 0.038(4) -0.038(4)
F2 0.143(6) 0.140(6) 0.034(3) 0.018(3) -0.026(3) -0.080(5)
F3 0.080(4) 0.075(4) 0.071(4) 0.019(3) -0.033(3) -0.031(3)
F4 0.058(3) 0.063(3) 0.057(3) -0.004(3) 0.000(3) -0.009(3)
N1 0.052(4) 0.028(3) 0.040(4) 0.001(3) -0.010(3) -0.013(3)
N2 0.052(4) 0.028(3) 0.045(4) 0.003(3) -0.010(3) -0.018(3)
C1 0.045(4) 0.034(4) 0.045(5) 0.004(3) 0.001(4) -0.016(4)
C2 0.041(5) 0.042(5) 0.066(6) -0.008(4) 0.009(4) -0.018(4)
C3 0.073(6) 0.069(6) 0.045(6) -0.022(5) 0.023(5) -0.043(5)
C4 0.064(6) 0.069(7) 0.073(7) 0.006(6) -0.017(6) -0.034(6)
C5 0.049(5) 0.045(5) 0.058(6) 0.007(4) -0.006(4) -0.022(4)
C6 0.049(5) 0.044(5) 0.048(5) -0.006(4) 0.002(4) -0.022(4)
C7 0.065(5) 0.026(4) 0.032(4) -0.001(3) -0.011(4) -0.027(4)
C8 0.045(5) 0.032(4) 0.035(4) 0.003(3) -0.008(4) -0.012(4)
C9 0.034(4) 0.049(5) 0.038(4) -0.005(4) 0.000(3) -0.016(4)
C10 0.060(6) 0.047(5) 0.060(6) 0.003(4) -0.003(5) -0.027(5)
C11 0.048(6) 0.080(7) 0.070(7) 0.008(6) -0.019(5) -0.028(5)
C12 0.048(5) 0.077(7) 0.060(6) 0.020(5) -0.013(5) -0.014(5)
C13 0.048(5) 0.050(5) 0.054(5) 0.003(4) -0.007(4) -0.015(4)

loop_
_atom_type_symbol
_atom_type_description
_atom_type_scat_dispersion_real
_atom_type_scat_dispersion_imag
_atom_type_scat_source
C C 0.0033 0.0016 'International Tables Vol C Tables 4.2.6.8 and 6.1.1.4'
H H 0.0000 0.0000 'International Tables Vol C Tables 4.2.6.8 and 6.1.1.4'
N N 0.0061 0.0033 'International Tables Vol C Tables 4.2.6.8 and 6.1.1.4'
F F 0.0171 0.0103 'International Tables Vol C Tables 4.2.6.8 and 6.1.1.4'
S S 0.1246 0.1234 'International Tables Vol C Tables 4.2.6.8 and 6.1.1.4'
I I -0.4742 1.8119 'International Tables Vol C Tables 4.2.6.8 and 6.1.1.4'

loop_
_geom_angle_atom_site_label_1
_geom_angle_atom_site_label_2
_geom_angle_atom_site_label_3
_geom_angle
_geom_angle_site_symmetry_1
_geom_angle_site_symmetry_3
_geom_angle_publ_flag
C1 I1 C6 24.1(2) . . ?
C1 I1 C2 21.8(2) . . ?
C6 I1 C2 45.8(2) . . ?
C1 I1 F4 49.6(2) . . ?
C6 I1 F4 25.51(16) . . ?
C2 I1 F4 71.34(17) . . ?
C1 I1 S1 173.5(2) . . ?
C6 I1 S1 149.85(16) . . ?
C2 I1 S1 163.91(15) . . ?
F4 I1 S1 124.48(10) . . ?
C1 I1 I2 55.7(2) . . ?
C6 I1 I2 79.77(15) . . ?
C2 I1 I2 33.93(15) . . ?
F4 I1 I2 105.25(9) . . ?
S1 I1 I2 130.24(4) . . ?
C1 I1 I2 58.0(2) . 2_666 ?
C6 I1 I2 68.96(16) . 2_666 ?
C2 I1 I2 52.32(16) . 2_666 ?
F4 I1 I2 84.48(10) . 2_666 ?
S1 I1 I2 121.44(4) . 2_666 ?
I2 I1 I2 56.83(2) . 2_666 ?
C2 I2 C3 23.9(3) . . ?
C2 I2 C1 22.2(3) . . ?
C3 I2 C1 46.0(2) . . ?
C2 I2 F1 49.3(3) . . ?
C3 I2 F1 25.41(17) . . ?
C1 I2 F1 71.46(18) . . ?
C2 I2 F3 143.5(3) . 1_465 ?
C3 I2 F3 120.87(18) . 1_465 ?
C1 I2 F3 161.44(18) . 1_465 ?
F1 I2 F3 96.28(13) . 1_465 ?
C2 I2 I1 56.7(2) . . ?
C3 I2 I1 80.55(16) . . ?
C1 I2 I1 34.55(15) . . ?
F1 I2 I1 105.94(10) . . ?
F3 I2 I1 152.45(9) 1_465 . ?
C2 I2 I2 65.8(2) . 2_666 ?
C3 I2 I2 67.38(19) . 2_666 ?
C1 I2 I2 67.54(15) . 2_666 ?
F1 I2 I2 73.52(13) . 2_666 ?
F3 I2 I2 96.01(10) 1_465 2_666 ?
I1 I2 I2 75.48(3) . 2_666 ?
C2 I2 I2 139.9(2) . 2_566 ?
C3 I2 I2 131.14(18) . 2_566 ?
C1 I2 I2 139.09(16) . 2_566 ?
F1 I2 I2 114.80(12) . 2_566 ?
F3 I2 I2 58.38(9) 1_465 2_566 ?
I1 I2 I2 122.56(3) . 2_566 ?
I2 I2 I2 152.94(4) 2_666 2_566 ?
C2 I2 I1 93.7(2) . 2_666 ?
C3 I2 I1 78.04(18) . 2_666 ?
C1 I2 I1 107.39(16) . 2_666 ?
F1 I2 I1 62.93(12) . 2_666 ?
F3 I2 I1 54.07(9) 1_465 2_666 ?
I1 I2 I1 123.17(2) . 2_666 ?
I2 I2 I1 47.69(2) 2_666 2_666 ?
I2 I2 I1 111.03(3) 2_566 2_666 ?
C7 S1 N1 23.8(3) . . ?
C7 S1 N2 23.1(3) . . ?
N1 S1 N2 46.91(19) . . ?
C7 S1 I1 119.2(3) . . ?
N1 S1 I1 120.65(15) . . ?
N2 S1 I1 113.17(15) . . ?
C3 F1 I2 72.5(6) . . ?
C5 F3 I2 141.2(5) . 1_645 ?
C6 F4 I1 72.6(4) . . ?
C7 N1 C8 109.0(7) . . ?
C7 N1 S1 30.5(4) . . ?
C8 N1 S1 139.5(5) . . ?
C7 N1 H1 120.8 . . ?
C8 N1 H1 130.1 . . ?
S1 N1 H1 90.3 . . ?
C7 N2 C9 110.0(6) . . ?
C7 N2 S1 29.9(4) . . ?
C9 N2 S1 139.9(5) . . ?
C7 N2 H2 131.7 . . ?
C9 N2 H2 117.8 . . ?
S1 N2 H2 102.1 . . ?
C2 C1 C6 118.3(8) . . ?
C2 C1 I1 124.0(6) . . ?
C6 C1 I1 117.7(6) . . ?
C2 C1 I2 34.3(4) . . ?
C6 C1 I2 152.6(6) . . ?
I1 C1 I2 89.7(2) . . ?
C3 C2 C1 117.7(8) . . ?
C3 C2 I2 118.7(6) . . ?
C1 C2 I2 123.6(7) . . ?
C3 C2 I1 151.8(6) . . ?
C1 C2 I1 34.2(4) . . ?
I2 C2 I1 89.4(3) . . ?
F1 C3 C4 117.8(9) . . ?
F1 C3 C2 119.5(9) . . ?
C4 C3 C2 122.7(8) . . ?
F1 C3 I2 82.1(6) . . ?
C4 C3 I2 160.1(7) . . ?
C2 C3 I2 37.4(4) . . ?
F2 C4 C5 123.1(9) . . ?
F2 C4 C3 118.1(9) . . ?
C5 C4 C3 118.8(9) . . ?
C4 C5 F3 119.8(9) . . ?
C4 C5 C6 120.1(8) . . ?
F3 C5 C6 120.1(8) . . ?
F4 C6 C5 117.6(7) . . ?
F4 C6 C1 120.1(7) . . ?
C5 C6 C1 122.3(7) . . ?
F4 C6 I1 81.9(4) . . ?
C5 C6 I1 160.4(6) . . ?
C1 C6 I1 38.2(4) . . ?
N2 C7 N1 107.3(7) . . ?
N2 C7 S1 127.0(6) . . ?
N1 C7 S1 125.7(6) . . ?
C9 C8 N1 108.4(6) . . ?
C9 C8 C13 119.9(8) . . ?
N1 C8 C13 131.7(8) . . ?
C10 C9 C8 122.4(8) . . ?
C10 C9 N2 132.3(8) . . ?
C8 C9 N2 105.3(7) . . ?
C9 C10 C11 118.8(9) . . ?
C9 C10 H10A 120.6 . . ?
C11 C10 H10A 120.6 . . ?
C10 C11 C12 119.2(9) . . ?
C10 C11 H11A 120.4 . . ?
C12 C11 H11A 120.4 . . ?
C13 C12 C11 123.2(9) . . ?
C13 C12 H12A 118.4 . . ?
C11 C12 H12A 118.4 . . ?
C12 C13 C8 116.5(9) . . ?
C12 C13 H13A 121.7 . . ?
C8 C13 H13A 121.7 . . ?

loop_
_geom_bond_atom_site_label_1
_geom_bond_atom_site_label_2
_geom_bond_distance
_geom_bond_site_symmetry_2
_geom_bond_publ_flag
I1 C1 2.107(8) . ?
I1 C6 3.014(9) . ?
I1 C2 3.106(9) . ?
I1 F4 3.127(5) . ?
I1 S1 3.309(2) . ?
I1 I2 3.7157(13) . ?
I1 I2 4.8639(13) 2_666 ?
I2 C2 2.074(8) . ?
I2 C3 2.994(12) . ?
I2 C1 3.070(7) . ?
I2 F1 3.110(7) . ?
I2 F3 3.520(6) 1_465 ?
I2 I2 4.2055(16) 2_666 ?
I2 I2 4.2665(16) 2_566 ?
I2 I1 4.8639(13) 2_666 ?
S1 C7 1.703(8) . ?
S1 N1 2.725(6) . ?
S1 N2 2.727(7) . ?
F1 C3 1.347(9) . ?
F2 C4 1.338(11) . ?
F3 C5 1.346(9) . ?
F3 I2 3.520(6) 1_645 ?
F4 C6 1.360(8) . ?
N1 C7 1.355(9) . ?
N1 C8 1.373(10) . ?
N1 H1 0.9001 . ?
N2 C7 1.340(9) . ?
N2 C9 1.401(9) . ?
N2 H2 0.9000 . ?
C1 C2 1.391(10) . ?
C1 C6 1.387(10) . ?
C2 C3 1.382(12) . ?
C3 C4 1.381(13) . ?
C4 C5 1.344(12) . ?
C5 C6 1.361(11) . ?
C8 C9 1.367(10) . ?
C8 C13 1.406(10) . ?
C9 C10 1.359(11) . ?
C10 C11 1.363(12) . ?
C10 H10A 0.9300 . ?
C11 C12 1.388(13) . ?
C11 H11A 0.9300 . ?
C12 C13 1.357(12) . ?
C12 H12A 0.9300 . ?
C13 H13A 0.9300 . ?

loop_
_geom_hbond_atom_site_label_D
_geom_hbond_atom_site_label_H
_geom_hbond_atom_site_label_A
_geom_hbond_distance_DH
_geom_hbond_distance_HA
_geom_hbond_distance_DA
_geom_hbond_angle_DHA
_geom_hbond_site_symmetry_A
N1 H1 S1 0.90 2.44 3.320(7) 167.6 2_665
N2 H2 S1 0.90 2.43 3.317(6) 167.1 2_655

loop_
_geom_torsion_atom_site_label_1
_geom_torsion_atom_site_label_2
_geom_torsion_atom_site_label_3
_geom_torsion_atom_site_label_4
_geom_torsion
_geom_torsion_site_symmetry_1
_geom_torsion_site_symmetry_2
_geom_torsion_site_symmetry_3
_geom_torsion_site_symmetry_4
_geom_torsion_publ_flag
C1 I1 I2 C2 1.0(4) . . . . ?
C6 I1 I2 C2 1.1(3) . . . . ?
F4 I1 I2 C2 2.4(3) . . . . ?
S1 I1 I2 C2 -175.6(3) . . . . ?
I2 I1 I2 C2 -70.3(3) 2_666 . . . ?
C1 I1 I2 C3 2.4(3) . . . . ?
C6 I1 I2 C3 2.5(3) . . . . ?
C2 I1 I2 C3 1.4(3) . . . . ?
F4 I1 I2 C3 3.8(2) . . . . ?
S1 I1 I2 C3 -174.2(2) . . . . ?
I2 I1 I2 C3 -68.92(19) 2_666 . . . ?
C6 I1 I2 C1 0.1(3) . . . . ?
C2 I1 I2 C1 -1.0(4) . . . . ?
F4 I1 I2 C1 1.4(3) . . . . ?
S1 I1 I2 C1 -176.6(3) . . . . ?
I2 I1 I2 C1 -71.3(3) 2_666 . . . ?
C1 I1 I2 F1 3.6(3) . . . . ?
C6 I1 I2 F1 3.7(2) . . . . ?
C2 I1 I2 F1 2.6(3) . . . . ?
F4 I1 I2 F1 4.97(18) . . . . ?
S1 I1 I2 F1 -173.00(15) . . . . ?
I2 I1 I2 F1 -67.74(14) 2_666 . . . ?
C1 I1 I2 F3 146.1(3) . . . 1_465 ?
C6 I1 I2 F3 146.2(3) . . . 1_465 ?
C2 I1 I2 F3 145.1(3) . . . 1_465 ?
F4 I1 I2 F3 147.5(2) . . . 1_465 ?
S1 I1 I2 F3 -30.5(2) . . . 1_465 ?
I2 I1 I2 F3 74.8(2) 2_666 . . 1_465 ?
C1 I1 I2 I2 71.3(3) . . . 2_666 ?
C6 I1 I2 I2 71.47(17) . . . 2_666 ?
C2 I1 I2 I2 70.3(3) . . . 2_666 ?
F4 I1 I2 I2 72.71(11) . . . 2_666 ?
S1 I1 I2 I2 -105.26(6) . . . 2_666 ?
C1 I1 I2 I2 -130.8(3) . . . 2_566 ?
C6 I1 I2 I2 -130.70(17) . . . 2_566 ?
C2 I1 I2 I2 -131.8(3) . . . 2_566 ?
F4 I1 I2 I2 -129.46(11) . . . 2_566 ?
S1 I1 I2 I2 52.57(7) . . . 2_566 ?
I2 I1 I2 I2 157.83(5) 2_666 . . 2_566 ?
C1 I1 I2 I1 71.3(3) . . . 2_666 ?
C6 I1 I2 I1 71.47(17) . . . 2_666 ?
C2 I1 I2 I1 70.3(3) . . . 2_666 ?
F4 I1 I2 I1 72.71(11) . . . 2_666 ?
S1 I1 I2 I1 -105.26(6) . . . 2_666 ?
I2 I1 I2 I1 0.0 2_666 . . 2_666 ?
C1 I1 S1 C7 170.4(19) . . . . ?
C6 I1 S1 C7 151.3(4) . . . . ?
C2 I1 S1 C7 -44.0(7) . . . . ?
F4 I1 S1 C7 147.3(3) . . . . ?
I2 I1 S1 C7 -35.1(3) . . . . ?
I2 I1 S1 C7 -106.3(3) 2_666 . . . ?
C1 I1 S1 N1 -162.1(19) . . . . ?
C6 I1 S1 N1 178.8(4) . . . . ?
C2 I1 S1 N1 -16.5(6) . . . . ?
F4 I1 S1 N1 174.8(2) . . . . ?
I2 I1 S1 N1 -7.6(2) . . . . ?
I2 I1 S1 N1 -78.76(19) 2_666 . . . ?
C1 I1 S1 N2 145.5(19) . . . . ?
C6 I1 S1 N2 126.4(4) . . . . ?
C2 I1 S1 N2 -68.9(6) . . . . ?
F4 I1 S1 N2 122.38(19) . . . . ?
I2 I1 S1 N2 -60.00(16) . . . . ?
I2 I1 S1 N2 -131.16(14) 2_666 . . . ?
C2 I2 F1 C3 0.1(6) . . . . ?
C1 I2 F1 C3 -0.6(5) . . . . ?
F3 I2 F1 C3 -166.3(5) 1_465 . . . ?
I1 I2 F1 C3 -2.7(5) . . . . ?
I2 I2 F1 C3 -71.8(5) 2_666 . . . ?
I2 I2 F1 C3 135.8(5) 2_566 . . . ?
I1 I2 F1 C3 -122.3(5) 2_666 . . . ?
C1 I1 F4 C6 -1.4(5) . . . . ?
C2 I1 F4 C6 -1.4(5) . . . . ?
S1 I1 F4 C6 175.3(4) . . . . ?
I2 I1 F4 C6 -2.8(5) . . . . ?
I2 I1 F4 C6 50.6(4) 2_666 . . . ?
N2 S1 N1 C7 0.5(7) . . . . ?
I1 S1 N1 C7 -93.7(7) . . . . ?
C7 S1 N1 C8 -1.2(8) . . . . ?
N2 S1 N1 C8 -0.7(7) . . . . ?
I1 S1 N1 C8 -94.9(7) . . . . ?
N1 S1 N2 C7 -0.5(7) . . . . ?
I1 S1 N2 C7 110.6(7) . . . . ?
C7 S1 N2 C9 1.5(8) . . . . ?
N1 S1 N2 C9 1.0(7) . . . . ?
I1 S1 N2 C9 112.0(7) . . . . ?
C6 I1 C1 C2 178.8(12) . . . . ?
F4 I1 C1 C2 -179.8(9) . . . . ?
S1 I1 C1 C2 155.1(15) . . . . ?
I2 I1 C1 C2 -1.5(6) . . . . ?
I2 I1 C1 C2 67.7(7) 2_666 . . . ?
C2 I1 C1 C6 -178.8(12) . . . . ?
F4 I1 C1 C6 1.4(5) . . . . ?
S1 I1 C1 C6 -24(2) . . . . ?
I2 I1 C1 C6 179.7(7) . . . . ?
I2 I1 C1 C6 -111.1(7) 2_666 . . . ?
C6 I1 C1 I2 -179.7(7) . . . . ?
C2 I1 C1 I2 1.5(6) . . . . ?
F4 I1 C1 I2 -178.3(4) . . . . ?
S1 I1 C1 I2 156.6(18) . . . . ?
I2 I1 C1 I2 69.20(15) 2_666 . . . ?
C3 I2 C1 C2 1.1(7) . . . . ?
F1 I2 C1 C2 1.4(7) . . . . ?
F3 I2 C1 C2 51.9(10) 1_465 . . . ?
I1 I2 C1 C2 177.7(8) . . . . ?
I2 I2 C1 C2 80.7(7) 2_666 . . . ?
I2 I2 C1 C2 -105.4(7) 2_566 . . . ?
I1 I2 C1 C2 53.9(7) 2_666 . . . ?
C2 I2 C1 C6 2.8(12) . . . . ?
C3 I2 C1 C6 3.9(12) . . . . ?
F1 I2 C1 C6 4.2(12) . . . . ?
F3 I2 C1 C6 54.7(15) 1_465 . . . ?
I1 I2 C1 C6 -179.4(14) . . . . ?
I2 I2 C1 C6 83.5(13) 2_666 . . . ?
I2 I2 C1 C6 -102.6(12) 2_566 . . . ?
I1 I2 C1 C6 56.8(13) 2_666 . . . ?
C2 I2 C1 I1 -177.7(8) . . . . ?
C3 I2 C1 I1 -176.7(4) . . . . ?
F1 I2 C1 I1 -176.3(3) . . . . ?
F3 I2 C1 I1 -125.9(5) 1_465 . . . ?
I2 I2 C1 I1 -97.0(2) 2_666 . . . ?
I2 I2 C1 I1 76.9(3) 2_566 . . . ?
I1 I2 C1 I1 -123.8(2) 2_666 . . . ?
C6 C1 C2 C3 3.3(12) . . . . ?
I1 C1 C2 C3 -175.4(7) . . . . ?
I2 C1 C2 C3 -178.1(12) . . . . ?
C6 C1 C2 I2 -178.5(6) . . . . ?
I1 C1 C2 I2 2.7(10) . . . . ?
C6 C1 C2 I1 178.7(12) . . . . ?
I2 C1 C2 I1 -2.7(10) . . . . ?
C1 I2 C2 C3 178.1(13) . . . . ?
F1 I2 C2 C3 -0.1(6) . . . . ?
F3 I2 C2 C3 23.0(10) 1_465 . . . ?
I1 I2 C2 C3 176.6(8) . . . . ?
I2 I2 C2 C3 88.5(7) 2_666 . . . ?
I2 I2 C2 C3 -80.7(8) 2_566 . . . ?
I1 I2 C2 C3 48.7(7) 2_666 . . . ?
C3 I2 C2 C1 -178.1(13) . . . . ?
F1 I2 C2 C1 -178.3(9) . . . . ?
F3 I2 C2 C1 -155.1(5) 1_465 . . . ?
I1 I2 C2 C1 -1.5(6) . . . . ?
I2 I2 C2 C1 -89.6(7) 2_666 . . . ?
I2 I2 C2 C1 101.1(7) 2_566 . . . ?
I1 I2 C2 C1 -129.4(7) 2_666 . . . ?
C3 I2 C2 I1 -176.6(8) . . . . ?
C1 I2 C2 I1 1.5(6) . . . . ?
F1 I2 C2 I1 -176.7(4) . . . . ?
F3 I2 C2 I1 -153.6(3) 1_465 . . . ?
I2 I2 C2 I1 -88.07(18) 2_666 . . . ?
I2 I2 C2 I1 102.7(3) 2_566 . . . ?
I1 I2 C2 I1 -127.83(15) 2_666 . . . ?
C1 I1 C2 C3 8.6(12) . . . . ?
C6 I1 C2 C3 7.9(13) . . . . ?
F4 I1 C2 C3 8.8(13) . . . . ?
S1 I1 C2 C3 -161.4(10) . . . . ?
I2 I1 C2 C3 -173.6(15) . . . . ?
I2 I1 C2 C3 -88.8(14) 2_666 . . . ?
C6 I1 C2 C1 -0.7(7) . . . . ?
F4 I1 C2 C1 0.2(7) . . . . ?
S1 I1 C2 C1 -170.0(6) . . . . ?
I2 I1 C2 C1 177.7(9) . . . . ?
I2 I1 C2 C1 -97.5(7) 2_666 . . . ?
C1 I1 C2 I2 -177.7(9) . . . . ?
C6 I1 C2 I2 -178.4(5) . . . . ?
F4 I1 C2 I2 -177.6(3) . . . . ?
S1 I1 C2 I2 12.2(8) . . . . ?
I2 I1 C2 I2 84.8(2) 2_666 . . . ?
I2 F1 C3 C4 -179.3(9) . . . . ?
I2 F1 C3 C2 -0.2(7) . . . . ?
C1 C2 C3 F1 178.5(8) . . . . ?
I2 C2 C3 F1 0.3(12) . . . . ?
I1 C2 C3 F1 173.0(8) . . . . ?
C1 C2 C3 C4 -2.4(14) . . . . ?
I2 C2 C3 C4 179.4(8) . . . . ?
I1 C2 C3 C4 -8(2) . . . . ?
C1 C2 C3 I2 178.2(12) . . . . ?
I1 C2 C3 I2 172.8(17) . . . . ?
C2 I2 C3 F1 -179.7(11) . . . . ?
C1 I2 C3 F1 179.3(7) . . . . ?
F3 I2 C3 F1 16.0(6) 1_465 . . . ?
I1 I2 C3 F1 177.4(5) . . . . ?
I2 I2 C3 F1 99.2(5) 2_666 . . . ?
I2 I2 C3 F1 -57.3(6) 2_566 . . . ?
I1 I2 C3 F1 50.3(5) 2_666 . . . ?
C2 I2 C3 C4 -1.6(19) . . . . ?
C1 I2 C3 C4 -3(2) . . . . ?
F1 I2 C3 C4 178(2) . . . . ?
F3 I2 C3 C4 -166(2) 1_465 . . . ?
I1 I2 C3 C4 -4(2) . . . . ?
I2 I2 C3 C4 -83(2) 2_666 . . . ?
I2 I2 C3 C4 121(2) 2_566 . . . ?
I1 I2 C3 C4 -132(2) 2_666 . . . ?
C1 I2 C3 C2 -1.0(7) . . . . ?
F1 I2 C3 C2 179.7(11) . . . . ?
F3 I2 C3 C2 -164.3(7) 1_465 . . . ?
I1 I2 C3 C2 -2.9(7) . . . . ?
I2 I2 C3 C2 -81.0(7) 2_666 . . . ?
I2 I2 C3 C2 122.5(7) 2_566 . . . ?
I1 I2 C3 C2 -129.9(7) 2_666 . . . ?
F1 C3 C4 F2 0.5(14) . . . . ?
C2 C3 C4 F2 -178.6(9) . . . . ?
I2 C3 C4 F2 -177.5(16) . . . . ?
F1 C3 C4 C5 178.5(9) . . . . ?
C2 C3 C4 C5 -0.6(15) . . . . ?
I2 C3 C4 C5 1(3) . . . . ?
F2 C4 C5 F3 -1.2(14) . . . . ?
C3 C4 C5 F3 -179.0(8) . . . . ?
F2 C4 C5 C6 -179.5(9) . . . . ?
C3 C4 C5 C6 2.7(14) . . . . ?
I2 F3 C5 C4 160.6(7) 1_645 . . . ?
I2 F3 C5 C6 -21.2(13) 1_645 . . . ?
I1 F4 C6 C5 -178.5(8) . . . . ?
I1 F4 C6 C1 1.8(6) . . . . ?
C4 C5 C6 F4 178.6(8) . . . . ?
F3 C5 C6 F4 0.3(12) . . . . ?
C4 C5 C6 C1 -1.7(14) . . . . ?
F3 C5 C6 C1 -180.0(8) . . . . ?
C4 C5 C6 I1 3(3) . . . . ?
F3 C5 C6 I1 -175.1(14) . . . . ?
C2 C1 C6 F4 178.3(8) . . . . ?
I1 C1 C6 F4 -2.9(10) . . . . ?
I2 C1 C6 F4 176.5(8) . . . . ?
C2 C1 C6 C5 -1.4(13) . . . . ?
I1 C1 C6 C5 177.4(7) . . . . ?
I2 C1 C6 C5 -3.2(18) . . . . ?
C2 C1 C6 I1 -178.8(11) . . . . ?
I2 C1 C6 I1 179.4(16) . . . . ?
C1 I1 C6 F4 177.5(9) . . . . ?
C2 I1 C6 F4 178.1(6) . . . . ?
S1 I1 C6 F4 -7.8(7) . . . . ?
I2 I1 C6 F4 177.2(4) . . . . ?
I2 I1 C6 F4 -124.5(5) 2_666 . . . ?
C1 I1 C6 C5 -6.6(17) . . . . ?
C2 I1 C6 C5 -6.0(18) . . . . ?
F4 I1 C6 C5 176(2) . . . . ?
S1 I1 C6 C5 168.2(17) . . . . ?
I2 I1 C6 C5 -6.8(19) . . . . ?
I2 I1 C6 C5 51.4(19) 2_666 . . . ?
C2 I1 C6 C1 0.6(6) . . . . ?
F4 I1 C6 C1 -177.5(9) . . . . ?
S1 I1 C6 C1 174.8(6) . . . . ?
I2 I1 C6 C1 -0.2(6) . . . . ?
I2 I1 C6 C1 58.0(6) 2_666 . . . ?
C9 N2 C7 N1 0.3(8) . . . . ?
S1 N2 C7 N1 179.3(11) . . . . ?
C9 N2 C7 S1 -179.0(6) . . . . ?
C8 N1 C7 N2 -0.1(8) . . . . ?
S1 N1 C7 N2 -179.3(10) . . . . ?
C8 N1 C7 S1 179.2(6) . . . . ?
N1 S1 C7 N2 179.1(12) . . . . ?
I1 S1 C7 N2 -80.6(7) . . . . ?
N2 S1 C7 N1 -179.1(12) . . . . ?
I1 S1 C7 N1 100.3(7) . . . . ?
C7 N1 C8 C9 -0.1(8) . . . . ?
S1 N1 C8 C9 0.5(11) . . . . ?
C7 N1 C8 C13 -179.2(8) . . . . ?
S1 N1 C8 C13 -178.6(6) . . . . ?
N1 C8 C9 C10 179.9(8) . . . . ?
C13 C8 C9 C10 -0.8(12) . . . . ?
N1 C8 C9 N2 0.3(8) . . . . ?
C13 C8 C9 N2 179.5(7) . . . . ?
C7 N2 C9 C10 -180.0(8) . . . . ?
S1 N2 C9 C10 179.2(7) . . . . ?
C7 N2 C9 C8 -0.4(8) . . . . ?
S1 N2 C9 C8 -1.1(10) . . . . ?
C8 C9 C10 C11 0.2(13) . . . . ?
N2 C9 C10 C11 179.8(8) . . . . ?
C9 C10 C11 C12 0.1(14) . . . . ?
C10 C11 C12 C13 0.2(15) . . . . ?
C11 C12 C13 C8 -0.8(14) . . . . ?
C9 C8 C13 C12 1.1(12) . . . . ?
N1 C8 C13 C12 -179.9(8) . . . . ?
